data_4108209
loop_
_publ_author_name
'Maria Manoli'
'Anna Collins'
'Simon Parsons'
'Andrea Candini'
'Marco Evangelisti'
'Euan K. Brechin'

_publ_contact_author_address
; 
 Department of Chemistry, 
 Joseph Black Builing, 
 West Mains Road, 
 University of Edinburgh, 
 Edinburgh, EH9 3JJ, UK. 
;
_publ_contact_author_email anna.collins@ed.ac.uk
_publ_contact_author_name 'Anna Collins'
_publ_contact_author_phone '+44 131 650 4806'
_publ_section_title
;
 Mixed-Valent Mn Supertetrahedra and Planar Discs as Enhanced Magnetic
 Coolers
;
_journal_name_full 'Journal of the American Chemical Society'
_journal_page_first 11129
_journal_page_last 11139
_journal_paper_doi 10.1021/ja802829d
_journal_volume 130
_journal_year 2008
_chemical_compound_source 'Maria Monoli, MME103'
_chemical_formula_moiety 'C44 H112 I4 Mn10 N8 O26, 6(C2 H6 O), 4(I)'
_chemical_formula_sum 'C56 H148 I8 Mn10 N8 O32'
_chemical_formula_weight 3010.34
_space_group_IT_number 60
_symmetry_cell_setting orthorhombic
_symmetry_space_group_name_Hall '-P 2n 2ab'
_symmetry_space_group_name_H-M 'P b c n'
_atom_sites_solution_hydrogens geom
_atom_sites_solution_primary direct
_audit_creation_date 07-11-30
_audit_creation_method CRYSTALS_ver_12.85
_cell_angle_alpha 90
_cell_angle_beta 90
_cell_angle_gamma 90
_cell_formula_units_Z 4
_cell_length_a 25.5208(6)
_cell_length_b 16.2775(4)
_cell_length_c 26.0702(6)
_cell_measurement_reflns_used 9981
_cell_measurement_temperature 150
_cell_measurement_theta_max 61
_cell_measurement_theta_min 5
_cell_volume 10829.9(4)
_computing_cell_refinement 'SAINT (Siemens ,1995)'
_computing_data_collection 'SMART (Siemens, 1993)'
_computing_data_reduction 'SAINT (Siemens ,1995)'
_computing_molecular_graphics 'CAMERON (Watkin et al., 1996)'
_computing_publication_material 'CRYSTALS (Betteridge et al., 2003)'
_computing_structure_refinement 'CRYSTALS (Betteridge et al., 2003)'
_computing_structure_solution 'SHELXS 86 (Sheldrick, 1986)'
_diffrn_ambient_temperature 150
_diffrn_measured_fraction_theta_full 0.995
_diffrn_measured_fraction_theta_max 0.969
_diffrn_measurement_device 'Bruker SMART'
_diffrn_measurement_device_type Area
_diffrn_measurement_method '\f & \w scans'
_diffrn_radiation_monochromator graphite
_diffrn_radiation_type 'Mo K\a'
_diffrn_radiation_wavelength 0.71073
_diffrn_reflns_av_R_equivalents 0.062
_diffrn_reflns_limit_h_max 35
_diffrn_reflns_limit_h_min 0
_diffrn_reflns_limit_k_max 22
_diffrn_reflns_limit_k_min 0
_diffrn_reflns_limit_l_max 37
_diffrn_reflns_limit_l_min 0
_diffrn_reflns_number 16047
_diffrn_reflns_theta_full 28.391
_diffrn_reflns_theta_max 30.528
_diffrn_reflns_theta_min 1.562
_diffrn_standards_number 0
_exptl_absorpt_coefficient_mu 3.471
_exptl_absorpt_correction_T_max 0.54
_exptl_absorpt_correction_T_min 0.43
_exptl_absorpt_correction_type multi-scan
_exptl_absorpt_process_details 'SADABS (Siemens, 1996)'
_exptl_crystal_colour 'dark orange'
_exptl_crystal_density_diffrn 1.85
_exptl_crystal_description block
_exptl_crystal_F_000 5464
_exptl_crystal_recrystallization_method
; 
Evaporation of EtOH solvent.
;
_exptl_crystal_size_max 0.33
_exptl_crystal_size_mid 0.27
_exptl_crystal_size_min 0.18
_refine_diff_density_max 4.16
_refine_diff_density_min -3.05
_refine_ls_extinction_method none
_refine_ls_goodness_of_fit_ref 0.8833
_refine_ls_hydrogen_treatment constr
_refine_ls_matrix_type full
_refine_ls_number_parameters 478
_refine_ls_number_reflns 16047
_refine_ls_number_restraints 55
_refine_ls_R_factor_all 0.1123
_refine_ls_R_factor_gt 0.0629
_refine_ls_shift/su_max 0.002498
_refine_ls_structure_factor_coef Fsqd
_refine_ls_weighting_details
;
 Method= Modified Sheldrick 
 w=1/[\s^2^(F^2^) + ( 0.04P)^2^ + 1.75P] 
 ,where P=(max(Fo^2^,0) + 2Fc^2^)/3 
;
_refine_ls_weighting_scheme calc
_refine_ls_wR_factor_all 0.1531
_refine_ls_wR_factor_gt 0.1398
_refine_ls_wR_factor_ref 0.1531
_reflns_limit_h_max 35
_reflns_limit_h_min 0
_reflns_limit_k_max 22
_reflns_limit_k_min 0
_reflns_limit_l_max 37
_reflns_limit_l_min 0
_reflns_number_gt 9470
_reflns_number_total 16047
_reflns_threshold_expression I>2.0\s(I)
_oxford_diffrn_Wilson_B_factor 0.00
_oxford_diffrn_Wilson_scale 0.00
_oxford_refine_ls_r_factor_ref 0.1123
_oxford_refine_ls_scale 0.0186853(7)
_oxford_reflns_number_all 16047
_oxford_reflns_threshold_expression_ref I>-10.0\s(I)
_cod_data_source_file ja802829d-file001_4.cif
_cod_data_source_block EB7147
_cod_original_sg_symbol_H-M 'P b c n '
_cod_database_code 4108209

loop_
_symmetry_equiv_pos_as_xyz
x,y,z
-x,-y,-z
-x+1/2,y+1/2,z
x+1/2,-y+1/2,-z
x,-y,z+1/2
-x,y,-z+1/2
-x+1/2,-y+1/2,z+1/2
x+1/2,y+1/2,-z+1/2

loop_
_atom_site_label
_atom_site_type_symbol
_atom_site_fract_x
_atom_site_fract_y
_atom_site_fract_z
_atom_site_U_iso_or_equiv
_atom_site_occupancy
_atom_site_adp_type
_atom_site_refinement_flags_posn
_atom_site_refinement_flags_adp
_atom_site_disorder_assembly
_atom_site_disorder_group
Mn1 Mn 1.00516(4) 0.98269(6) -0.10945(4) 0.0138 1.0000 Uani . . . .
Mn2 Mn 0.92174(5) 0.83873(7) -0.10491(4) 0.0190 1.0000 Uani . . . .
Mn3 Mn 0.96310(4) 0.93778(7) 0.00208(4) 0.0132 1.0000 Uani . . . .
Mn4 Mn 0.87514(4) 0.79946(7) 0.00733(4) 0.0160 1.0000 Uani . . . .
Mn5 Mn 0.90674(4) 0.88153(7) 0.11532(4) 0.0163 1.0000 Uani . . . .
O6 O 1.01223(18) 1.0943(3) -0.08464(19) 0.0157 1.0000 Uani . . . .
C7 C 0.9688(3) 1.1465(5) -0.0955(3) 0.0192 1.0000 Uani . . . .
C8 C 0.9257(3) 1.1006(4) -0.1246(2) 0.0146 1.0000 Uani . . . .
C9 C 0.9009(3) 1.0343(4) -0.0902(3) 0.0184 1.0000 Uani . . . .
O10 O 0.93581(19) 0.9693(3) -0.07953(19) 0.0184 1.0000 Uani . . . .
N11 N 0.9524(2) 1.0542(4) -0.1655(2) 0.0195 1.0000 Uani . . . .
C12 C 0.8848(3) 1.1614(5) -0.1430(3) 0.0267 1.0000 Uani . U . .
C13 C 0.8374(4) 1.1259(6) -0.1692(4) 0.0446 1.0000 Uani . U . .
O14 O 1.07513(19) 0.9937(3) -0.13063(18) 0.0178 1.0000 Uani . . . .
C15 C 1.1088(3) 0.9305(5) -0.1479(3) 0.0226 1.0000 Uani . . . .
C16 C 1.0937(3) 0.8443(5) -0.1303(3) 0.0194 1.0000 Uani . . . .
C17 C 1.0390(3) 0.8214(5) -0.1484(3) 0.0236 1.0000 Uani . . . .
O18 O 0.99893(19) 0.8705(3) -0.12702(18) 0.0151 1.0000 Uani . . . .
N19 N 1.0936(2) 0.8437(4) -0.0721(2) 0.0179 1.0000 Uani . . . .
C20 C 1.1360(4) 0.7839(5) -0.1506(3) 0.0339 1.0000 Uani . U . .
C21 C 1.1332(5) 0.6973(7) -0.1346(5) 0.0639 1.0000 Uani . U . .
O22 O 0.9002(2) 0.7696(3) 0.07254(19) 0.0181 1.0000 Uani . . . .
C23 C 0.9157(3) 0.6885(4) 0.0851(3) 0.0214 1.0000 Uani . . . .
C24 C 0.8767(3) 0.6227(5) 0.0686(3) 0.0252 1.0000 Uani . . . .
C25 C 0.8773(3) 0.6129(4) 0.0112(3) 0.0240 1.0000 Uani . . . .
O26 O 0.8690(2) 0.6866(3) -0.01704(19) 0.0227 1.0000 Uani . . . .
N27 N 0.8225(3) 0.6529(4) 0.0845(2) 0.0228 1.0000 Uani . . . .
C28 C 0.8882(4) 0.5416(5) 0.0939(3) 0.0328 1.0000 Uani . U . .
C29 C 0.8896(5) 0.5352(8) 0.1507(5) 0.0362 0.7094 Uani . U 2 1
O30 O 0.8525(2) 0.8329(3) -0.05828(18) 0.0195 1.0000 Uani . . . .
C31 C 0.8015(3) 0.8641(5) -0.0682(3) 0.0206 1.0000 Uani . . . .
C32 C 0.7574(3) 0.8103(5) -0.0463(3) 0.0220 1.0000 Uani . . . .
C33 C 0.7542(3) 0.8172(5) 0.0120(3) 0.0262 1.0000 Uani . . . .
O34 O 0.80057(19) 0.8022(3) 0.0386(2) 0.0185 1.0000 Uani . . . .
N35 N 0.7729(3) 0.7218(4) -0.0582(2) 0.0223 1.0000 Uani . . . .
C36 C 0.7051(3) 0.8265(6) -0.0716(3) 0.0304 1.0000 Uani . . . .
C37 C 0.6893(4) 0.9168(7) -0.0710(4) 0.0509 1.0000 Uani . U . .
O38 O 1.02931(18) 0.9546(3) -0.02549(18) 0.0139 1.0000 Uani . . . .
O39 O 0.95262(19) 0.8259(3) -0.02341(19) 0.0172 1.0000 Uani . . . .
O40 O 0.89247(19) 0.9176(3) 0.03117(19) 0.0177 1.0000 Uani . . . .
O41 O 0.9202(2) 0.7081(4) -0.1078(2) 0.0331 1.0000 Uani . . . .
I42 I 0.87302(3) 0.86894(4) -0.20070(2) 0.0341 1.0000 Uani . . . .
I43 I 0.92672(2) 0.81214(4) 0.210568(19) 0.0295 1.0000 Uani . . . .
O44 O 0.82222(19) 0.8908(4) 0.1189(2) 0.0244 1.0000 Uani . . . .
C45 C 0.7856(4) 0.8940(8) 0.1592(4) 0.0604 1.0000 Uani D U . .
C46 C 0.7458(6) 0.9623(11) 0.1519(6) 0.0604 0.6959 Uani . U 1 1
I47 I 1.05093(3) 0.66403(4) -0.00568(3) 0.0402 1.0000 Uani . . . .
I48 I 0.71021(2) 0.57021(3) 0.01905(2) 0.0264 1.0000 Uani . . . .
O49 O 0.6885(3) 0.1910(6) 0.1895(3) 0.0672 1.0000 Uani . . . .
C50 C 0.7239(6) 0.1802(10) 0.2301(5) 0.0812 1.0000 Uani . . . .
C51 C 0.7030(7) 0.1356(10) 0.2736(5) 0.0986 1.0000 Uani . . . .
C291 C 0.8502(13) 0.472(2) 0.0921(14) 0.0446 0.2906 Uani . U 2 2
C461 C 0.7812(13) 0.959(2) 0.1994(12) 0.0604 0.3041 Uani D U 1 2
H71 H 0.9804 1.1916 -0.1168 0.0230 1.0000 Uiso R . . .
H72 H 0.9545 1.1677 -0.0635 0.0229 1.0000 Uiso R . . .
H92 H 0.8913 1.0601 -0.0577 0.0221 1.0000 Uiso R . . .
H91 H 0.8696 1.0130 -0.1068 0.0219 1.0000 Uiso R . . .
H122 H 0.9022 1.1991 -0.1664 0.0320 1.0000 Uiso R . . .
H121 H 0.8724 1.1917 -0.1133 0.0321 1.0000 Uiso R . . .
H131 H 0.8155 1.1702 -0.1818 0.0699 1.0000 Uiso R . . .
H133 H 0.8470 1.0919 -0.1976 0.0700 1.0000 Uiso R . . .
H132 H 0.8173 1.0948 -0.1449 0.0699 1.0000 Uiso R . . .
H152 H 1.1437 0.9420 -0.1353 0.0260 1.0000 Uiso R . . .
H151 H 1.1076 0.9311 -0.1851 0.0259 1.0000 Uiso R . . .
H171 H 1.0380 0.8262 -0.1855 0.0288 1.0000 Uiso R . . .
H172 H 1.0329 0.7641 -0.1398 0.0291 1.0000 Uiso R . . .
H201 H 1.1734 0.8022 -0.1409 0.0404 1.0000 Uiso R . . .
H202 H 1.1326 0.7853 -0.1879 0.0408 1.0000 Uiso R . . .
H231 H 0.9495 0.6764 0.0692 0.0273 1.0000 Uiso R . . .
H232 H 0.9198 0.6856 0.1229 0.0269 1.0000 Uiso R . . .
H251 H 0.9110 0.5900 0.0013 0.0287 1.0000 Uiso R . . .
H252 H 0.8504 0.5744 0.0023 0.0285 1.0000 Uiso R . . .
H291 H 0.8966 0.4797 0.1604 0.0520 0.7094 Uiso R . 2 1
H293 H 0.9159 0.5712 0.1640 0.0519 0.7094 Uiso R . 2 1
H292 H 0.8564 0.5514 0.1651 0.0521 0.7094 Uiso R . 2 1
H311 H 0.7986 0.9187 -0.0531 0.0238 1.0000 Uiso R . . .
H312 H 0.7967 0.8689 -0.1050 0.0239 1.0000 Uiso R . . .
H332 H 0.7431 0.8726 0.0197 0.0329 1.0000 Uiso R . . .
H331 H 0.7274 0.7790 0.0239 0.0330 1.0000 Uiso R . . .
H362 H 0.7072 0.8082 -0.1068 0.0362 1.0000 Uiso R . . .
H361 H 0.6783 0.7959 -0.0543 0.0358 1.0000 Uiso R . . .
H373 H 0.6552 0.9233 -0.0857 0.0749 1.0000 Uiso R . . .
H371 H 0.7131 0.9487 -0.0914 0.0748 1.0000 Uiso R . . .
H372 H 0.6886 0.9386 -0.0376 0.0749 1.0000 Uiso R . . .
H502 H 0.7548 0.1521 0.2178 0.1002 1.0000 Uiso R . . .
H501 H 0.7344 0.2346 0.2440 0.1000 1.0000 Uiso R . . .
H511 H 0.7310 0.1182 0.2958 0.1530 1.0000 Uiso R . . .
H512 H 0.6856 0.0873 0.2608 0.1530 1.0000 Uiso R . . .
H513 H 0.6784 0.1680 0.2925 0.1530 1.0000 Uiso R . . .
H2911 H 0.8462 0.4468 0.1256 0.0520 0.2906 Uiso R . 2 2
H2912 H 0.8610 0.4343 0.0677 0.0520 0.2906 Uiso R . 2 2
H2913 H 0.8155 0.4943 0.0829 0.0520 0.2906 Uiso R . 2 2
H412 H 0.9399 0.6774 -0.1245 0.0481 1.0000 Uiso R . . .
H411 H 0.9063 0.6856 -0.0832 0.0483 1.0000 Uiso R . . .
H111 H 0.9498 1.0542 -0.1977 0.0233 1.0000 Uiso R . . .
H453 H 0.8039 0.9026 0.1910 0.0710 0.6959 Uiso R . 1 1
H452 H 0.7672 0.8413 0.1608 0.0712 0.6959 Uiso R . 1 1
H451 H 0.7875 0.8395 0.1748 0.0710 0.3041 Uiso R . 1 2
H454 H 0.7520 0.8999 0.1423 0.0710 0.3041 Uiso R . 1 2
H441 H 0.8113 0.8614 0.0946 0.0363 1.0000 Uiso R . . .
H281 H 0.9208 0.5233 0.0811 0.0428 0.7094 Uiso R . 2 1
H282 H 0.8612 0.5048 0.0827 0.0428 0.7094 Uiso R . 2 1
H283 H 0.9200 0.5222 0.0798 0.0428 0.2906 Uiso R . 2 2
H284 H 0.8924 0.5524 0.1293 0.0428 0.2906 Uiso R . 2 2
H352 H 0.7756 0.7159 -0.0925 0.0260 1.0000 Uiso R . . .
H351 H 0.7485 0.6873 -0.0461 0.0260 1.0000 Uiso R . . .
H261 H 0.8403 0.6970 -0.0297 0.0270 1.0000 Uiso R . . .
H492 H 0.6622 0.2186 0.1941 0.0824 1.0000 Uiso R . . .
H341 H 0.8071 0.7578 0.0521 0.0215 1.0000 Uiso R . . .
H272 H 0.8214 0.6591 0.1189 0.0272 1.0000 Uiso R . . .
H271 H 0.7981 0.6158 0.0749 0.0272 1.0000 Uiso R . . .
H381 H 1.0526 0.9211 -0.0198 0.0169 1.0000 Uiso R . . .
H391 H 0.9759 0.7924 -0.0182 0.0210 1.0000 Uiso R . . .
H401 H 0.8702 0.9528 0.0258 0.0208 1.0000 Uiso R . . .
H211 H 1.1612 0.6683 -0.1504 0.0767 1.0000 Uiso R . . .
H212 H 1.1363 0.6934 -0.0984 0.0767 1.0000 Uiso R . . .
H213 H 1.1007 0.6742 -0.1452 0.0767 1.0000 Uiso R . . .
H4611 H 0.7532 0.9458 0.2220 0.0698 0.3041 Uiso R . 1 2
H4612 H 0.8129 0.9629 0.2184 0.0698 0.3041 Uiso R . 1 2
H4613 H 0.7742 1.0099 0.1831 0.0698 0.3041 Uiso R . 1 2
H461 H 0.7220 0.9626 0.1799 0.0697 0.6959 Uiso R . 1 1
H462 H 0.7635 1.0136 0.1503 0.0697 0.6959 Uiso R . 1 1
H463 H 0.7270 0.9536 0.1209 0.0697 0.6959 Uiso R . 1 1
H192 H 1.1254 0.8592 -0.0606 0.0218 1.0000 Uiso R . . .
H191 H 1.0865 0.7925 -0.0610 0.0218 1.0000 Uiso R . . .

loop_
_atom_site_aniso_label
_atom_site_aniso_U_11
_atom_site_aniso_U_22
_atom_site_aniso_U_33
_atom_site_aniso_U_23
_atom_site_aniso_U_13
_atom_site_aniso_U_12
Mn1 0.0147(5) 0.0140(5) 0.0127(5) 0.0002(4) 0.0015(4) -0.0013(4)
Mn2 0.0217(6) 0.0208(6) 0.0144(5) -0.0022(4) 0.0012(4) -0.0069(5)
Mn3 0.0134(5) 0.0143(5) 0.0121(5) -0.0009(4) 0.0015(4) -0.0019(4)
Mn4 0.0177(5) 0.0151(5) 0.0153(5) 0.0006(4) -0.0002(4) -0.0044(4)
Mn5 0.0170(5) 0.0183(5) 0.0137(5) 0.0006(4) 0.0019(4) -0.0029(5)
O6 0.007(2) 0.021(3) 0.019(2) -0.003(2) 0.0020(19) 0.0029(19)
C7 0.012(3) 0.026(4) 0.020(3) -0.001(3) -0.003(3) 0.001(3)
C8 0.019(3) 0.014(3) 0.010(3) -0.001(2) -0.002(3) 0.008(3)
C9 0.021(4) 0.015(3) 0.019(4) 0.005(3) -0.004(3) 0.001(3)
O10 0.012(2) 0.025(3) 0.018(2) 0.003(2) 0.0003(19) 0.000(2)
N11 0.018(3) 0.035(4) 0.006(2) 0.003(3) 0.004(2) -0.001(3)
C12 0.027(4) 0.029(4) 0.024(4) 0.005(3) 0.005(3) 0.012(3)
C13 0.041(5) 0.041(5) 0.052(5) 0.008(4) -0.012(4) 0.004(4)
O14 0.016(2) 0.019(3) 0.018(2) 0.001(2) 0.003(2) 0.000(2)
C15 0.026(4) 0.017(3) 0.024(4) -0.005(3) 0.004(3) 0.013(3)
C16 0.021(4) 0.021(4) 0.016(3) 0.004(3) -0.002(3) 0.008(3)
C17 0.034(5) 0.017(4) 0.020(4) -0.003(3) 0.007(3) 0.002(3)
O18 0.016(2) 0.010(2) 0.019(2) -0.0030(19) 0.003(2) -0.002(2)
N19 0.017(3) 0.019(3) 0.017(3) 0.001(2) 0.001(2) 0.000(3)
C20 0.056(4) 0.014(3) 0.032(4) 0.003(3) 0.015(4) 0.012(3)
C21 0.071(6) 0.050(5) 0.070(6) -0.001(5) 0.007(5) 0.012(5)
O22 0.024(3) 0.013(2) 0.017(2) 0.000(2) 0.000(2) -0.003(2)
C23 0.020(4) 0.013(3) 0.031(4) -0.002(3) -0.003(3) 0.004(3)
C24 0.025(4) 0.034(5) 0.016(3) -0.005(3) 0.002(3) -0.003(4)
C25 0.035(4) 0.008(3) 0.029(4) -0.005(3) 0.004(4) 0.000(3)
O26 0.020(3) 0.030(3) 0.019(3) 0.002(2) -0.001(2) -0.006(2)
N27 0.028(4) 0.017(3) 0.024(3) 0.004(3) -0.010(3) -0.006(3)
C28 0.048(5) 0.018(4) 0.033(4) 0.001(3) 0.007(4) 0.004(4)
C29 0.052(7) 0.022(5) 0.034(6) 0.006(5) -0.003(5) 0.008(5)
O30 0.021(3) 0.026(3) 0.011(2) 0.005(2) -0.001(2) -0.004(2)
C31 0.011(3) 0.033(4) 0.018(3) 0.000(3) 0.001(3) -0.003(3)
C32 0.022(4) 0.030(4) 0.015(3) -0.004(3) -0.001(3) -0.004(3)
C33 0.027(4) 0.029(4) 0.023(4) -0.007(4) 0.001(3) -0.007(4)
O34 0.016(3) 0.010(2) 0.029(3) 0.003(2) -0.003(2) 0.000(2)
N35 0.026(4) 0.018(3) 0.022(3) -0.005(3) 0.003(3) -0.011(3)
C36 0.019(4) 0.038(5) 0.034(5) 0.002(4) -0.001(3) -0.001(4)
C37 0.043(5) 0.049(6) 0.060(6) 0.001(5) -0.009(5) 0.012(5)
O38 0.015(2) 0.011(2) 0.017(2) -0.0021(19) -0.0015(19) 0.0005(19)
O39 0.019(3) 0.008(2) 0.025(3) -0.002(2) 0.001(2) -0.005(2)
O40 0.013(2) 0.020(3) 0.020(3) 0.003(2) 0.002(2) 0.005(2)
O41 0.042(4) 0.033(3) 0.024(3) -0.006(3) 0.011(3) 0.000(3)
I42 0.0440(4) 0.0416(3) 0.0165(2) 0.0018(2) -0.0070(2) -0.0159(3)
I43 0.0369(3) 0.0349(3) 0.0166(2) 0.0051(2) -0.0038(2) -0.0075(3)
O44 0.013(3) 0.042(4) 0.018(3) -0.010(3) 0.002(2) -0.001(2)
C45 0.036(5) 0.089(8) 0.057(6) -0.015(6) 0.028(4) -0.004(5)
C46 0.036(5) 0.089(8) 0.057(6) -0.015(6) 0.028(4) -0.004(5)
I47 0.0474(4) 0.0280(3) 0.0453(4) 0.0055(3) 0.0133(3) 0.0068(3)
I48 0.0210(2) 0.0263(3) 0.0320(3) -0.0006(2) 0.0012(2) -0.0070(2)
O49 0.050(5) 0.101(7) 0.051(5) -0.008(5) -0.018(4) 0.029(5)
C50 0.092(12) 0.082(11) 0.070(10) -0.005(9) -0.025(8) 0.007(9)
C51 0.143(16) 0.103(13) 0.049(8) 0.021(9) -0.003(9) 0.005(12)
C291 0.041(5) 0.041(5) 0.052(5) 0.008(5) -0.012(4) 0.004(4)
C461 0.036(5) 0.089(8) 0.057(6) -0.015(6) 0.028(4) -0.004(5)

loop_
_atom_type_symbol
_atom_type_scat_dispersion_real
_atom_type_scat_dispersion_imag
_atom_type_scat_Cromer_Mann_a1
_atom_type_scat_Cromer_Mann_b1
_atom_type_scat_Cromer_Mann_a2
_atom_type_scat_Cromer_Mann_b2
_atom_type_scat_Cromer_Mann_a3
_atom_type_scat_Cromer_Mann_b3
_atom_type_scat_Cromer_Mann_a4
_atom_type_scat_Cromer_Mann_b4
_atom_type_scat_Cromer_Mann_c
_atom_type_scat_source
C 0.0033 0.0016 2.3100 20.8439 1.0200 10.2075 1.5886 0.5687 0.8650 51.6512 0.2156 'International Tables Vol C 4.2.6.8 and 6.1.1.4'
H 0.0000 0.0000 0.4930 10.5109 0.3229 26.1257 0.1402 3.1424 0.0408 57.7998 0.0030 'International Tables Vol C 4.2.6.8 and 6.1.1.4'
N 0.0061 0.0033 12.2126 0.0057 3.1322 9.8933 2.0125 28.9975 1.1663 0.5826 -11.5290 'International Tables Vol C 4.2.6.8 and 6.1.1.4'
O 0.0106 0.0060 3.0485 13.2771 2.2868 5.7011 1.5463 0.3239 0.8670 32.9089 0.2508 'International Tables Vol C 4.2.6.8 and 6.1.1.4'
Mn 0.3368 0.7283 11.2819 5.3409 7.3573 0.3432 3.0193 17.8674 2.2441 83.7543 1.0896 'International Tables Vol C 4.2.6.8 and 6.1.1.4'
I -0.4742 1.8119 20.1472 4.3470 18.9949 0.3814 7.5138 27.7660 2.2735 66.8776 4.0712 'International Tables Vol C 4.2.6.8 and 6.1.1.4'

loop_
_geom_angle_atom_site_label_1
_geom_angle_site_symmetry_1
_geom_angle_atom_site_label_2
_geom_angle_atom_site_label_3
_geom_angle_site_symmetry_3
_geom_angle
_geom_angle_publ_flag
Mn5 2_775 Mn1 Mn3 2_775 65.00(3) yes
Mn5 2_775 Mn1 Mn2 . 176.70(5) yes
Mn3 2_775 Mn1 Mn2 . 115.99(4) yes
Mn5 2_775 Mn1 Mn3 . 116.44(4) yes
Mn3 2_775 Mn1 Mn3 . 51.49(4) yes
Mn2 . Mn1 Mn3 . 64.51(3) yes
Mn5 2_775 Mn1 O6 . 45.01(14) yes
Mn3 2_775 Mn1 O6 . 45.76(15) yes
Mn2 . Mn1 O6 . 138.07(15) yes
Mn3 . Mn1 O6 . 86.66(15) yes
Mn5 2_775 Mn1 O10 . 138.20(17) yes
Mn3 2_775 Mn1 O10 . 85.68(15) yes
Mn2 . Mn1 O10 . 44.87(16) yes
Mn3 . Mn1 O10 . 45.72(15) yes
O6 . Mn1 O10 . 93.2(2) yes
Mn5 2_775 Mn1 N11 . 91.81(16) yes
Mn3 2_775 Mn1 N11 . 120.05(17) yes
Mn2 . Mn1 N11 . 90.28(16) yes
Mn3 . Mn1 N11 . 119.92(15) yes
O6 . Mn1 N11 . 78.0(2) yes
Mn5 2_775 Mn1 O14 . 40.67(16) yes
Mn3 2_775 Mn1 O14 . 88.73(16) yes
Mn2 . Mn1 O14 . 136.11(17) yes
Mn3 . Mn1 O14 . 127.66(16) yes
O6 . Mn1 O14 . 85.4(2) yes
Mn5 2_775 Mn1 O18 . 136.46(16) yes
Mn3 2_775 Mn1 O18 . 128.80(15) yes
Mn2 . Mn1 O18 . 40.33(15) yes
Mn3 . Mn1 O18 . 88.34(15) yes
O6 . Mn1 O18 . 174.5(2) yes
Mn5 2_775 Mn1 O38 . 89.70(12) yes
Mn3 2_775 Mn1 O38 . 35.34(11) yes
Mn2 . Mn1 O38 . 89.85(12) yes
Mn3 . Mn1 O38 . 35.18(12) yes
O6 . Mn1 O38 . 81.09(19) yes
O10 . Mn1 N11 . 77.3(2) yes
O10 . Mn1 O14 . 173.4(2) yes
N11 . Mn1 O14 . 108.7(2) yes
O10 . Mn1 O18 . 85.0(2) yes
N11 . Mn1 O18 . 106.6(2) yes
O14 . Mn1 O18 . 95.8(2) yes
O10 . Mn1 O38 . 80.88(19) yes
N11 . Mn1 O38 . 148.67(19) yes
O14 . Mn1 O38 . 92.50(19) yes
O18 . Mn1 O38 . 93.46(19) yes
Mn1 . Mn2 Mn3 . 57.98(3) yes
Mn1 . Mn2 Mn4 . 115.38(4) yes
Mn3 . Mn2 Mn4 . 57.46(3) yes
Mn1 . Mn2 O10 . 37.51(12) yes
Mn3 . Mn2 O10 . 42.33(13) yes
Mn4 . Mn2 O10 . 88.81(13) yes
Mn1 . Mn2 O18 . 35.30(13) yes
Mn3 . Mn2 O18 . 79.52(13) yes
Mn4 . Mn2 O18 . 129.73(14) yes
O10 . Mn2 O18 . 72.64(18) yes
Mn1 . Mn2 O30 . 127.38(15) yes
Mn3 . Mn2 O30 . 79.14(14) yes
Mn4 . Mn2 O30 . 34.26(13) yes
O10 . Mn2 O30 . 90.38(19) yes
O18 . Mn2 O30 . 158.6(2) yes
Mn1 . Mn2 O39 . 82.53(12) yes
Mn3 . Mn2 O39 . 33.66(12) yes
Mn4 . Mn2 O39 . 42.43(12) yes
O10 . Mn2 O39 . 75.95(17) yes
O18 . Mn2 O39 . 87.38(18) yes
Mn1 . Mn2 O41 . 138.61(17) yes
Mn3 . Mn2 O41 . 120.68(17) yes
Mn4 . Mn2 O41 . 80.05(16) yes
O10 . Mn2 O41 . 162.8(2) yes
O18 . Mn2 O41 . 104.6(2) yes
Mn1 . Mn2 I42 . 97.68(4) yes
Mn3 . Mn2 I42 . 141.21(5) yes
Mn4 . Mn2 I42 . 132.29(5) yes
O10 . Mn2 I42 . 99.50(13) yes
O18 . Mn2 I42 . 97.25(14) yes
O30 . Mn2 O39 . 75.67(18) yes
O30 . Mn2 O41 . 87.7(2) yes
O39 . Mn2 O41 . 87.0(2) yes
O30 . Mn2 I42 . 98.35(14) yes
O39 . Mn2 I42 . 172.30(14) yes
O41 . Mn2 I42 . 97.70(16) yes
O6 2_775 Mn3 Mn3 2_775 90.93(13) yes
O6 2_775 Mn3 Mn1 . 144.42(12) yes
Mn3 2_775 Mn3 Mn1 . 64.33(4) yes
O6 2_775 Mn3 Mn1 2_775 37.05(13) yes
Mn3 2_775 Mn3 Mn1 2_775 64.18(4) yes
Mn1 . Mn3 Mn1 2_775 128.51(4) yes
O6 2_775 Mn3 O38 2_775 83.02(19) yes
Mn3 2_775 Mn3 O38 2_775 41.83(15) yes
Mn1 . Mn3 O38 2_775 92.75(15) yes
Mn1 2_775 Mn3 O38 2_775 45.98(15) yes
O6 2_775 Mn3 Mn2 . 138.29(13) yes
Mn3 2_775 Mn3 Mn2 . 121.85(6) yes
Mn1 . Mn3 Mn2 . 57.52(3) yes
Mn1 2_775 Mn3 Mn2 . 173.95(5) yes
O38 2_775 Mn3 Mn2 . 138.43(15) yes
O6 2_775 Mn3 Mn4 . 89.56(13) yes
Mn3 2_775 Mn3 Mn4 . 178.00(7) yes
Mn1 . Mn3 Mn4 . 116.08(4) yes
Mn1 2_775 Mn3 Mn4 . 115.38(4) yes
O38 2_775 Mn3 Mn4 . 136.36(15) yes
O6 2_775 Mn3 Mn5 . 40.97(12) yes
Mn3 2_775 Mn3 Mn5 . 121.16(6) yes
Mn1 . Mn3 Mn5 . 174.01(4) yes
Mn1 2_775 Mn3 Mn5 . 57.05(3) yes
O38 2_775 Mn3 Mn5 . 90.73(15) yes
O6 2_775 Mn3 O10 . 178.22(17) yes
Mn3 2_775 Mn3 O10 . 90.38(14) yes
Mn1 . Mn3 O10 . 37.36(12) yes
Mn1 2_775 Mn3 O10 . 143.08(14) yes
O38 2_775 Mn3 O10 . 97.2(2) yes
O6 2_775 Mn3 O38 . 98.41(19) yes
Mn3 2_775 Mn3 O38 . 42.08(14) yes
Mn1 . Mn3 O38 . 46.05(15) yes
Mn1 2_775 Mn3 O38 . 92.80(15) yes
O38 2_775 Mn3 O38 . 83.9(2) yes
O6 2_775 Mn3 O39 . 98.3(2) yes
Mn3 2_775 Mn3 O39 . 139.52(16) yes
Mn1 . Mn3 O39 . 87.11(15) yes
Mn1 2_775 Mn3 O39 . 135.29(16) yes
O38 2_775 Mn3 O39 . 177.9(2) yes
O6 2_775 Mn3 O40 . 81.57(18) yes
Mn3 2_775 Mn3 O40 . 138.99(16) yes
Mn1 . Mn3 O40 . 133.93(15) yes
Mn1 2_775 Mn3 O40 . 87.84(15) yes
O38 2_775 Mn3 O40 . 97.2(2) yes
Mn2 . Mn3 Mn4 . 58.63(3) yes
Mn2 . Mn3 Mn5 . 116.96(4) yes
Mn4 . Mn3 Mn5 . 58.34(3) yes
Mn2 . Mn3 O10 . 41.39(14) yes
Mn4 . Mn3 O10 . 89.09(13) yes
Mn5 . Mn3 O10 . 137.25(13) yes
Mn2 . Mn3 O38 . 92.00(15) yes
Mn4 . Mn3 O38 . 139.72(15) yes
Mn5 . Mn3 O38 . 139.35(15) yes
O10 . Mn3 O38 . 83.37(19) yes
Mn2 . Mn3 O39 . 40.14(15) yes
Mn4 . Mn3 O39 . 42.25(15) yes
Mn5 . Mn3 O39 . 89.23(15) yes
O10 . Mn3 O39 . 81.5(2) yes
O38 . Mn3 O39 . 97.5(2) yes
Mn2 . Mn3 O40 . 87.31(15) yes
Mn4 . Mn3 O40 . 39.21(15) yes
Mn5 . Mn3 O40 . 40.61(14) yes
O10 . Mn3 O40 . 96.65(19) yes
O38 . Mn3 O40 . 178.9(2) yes
O39 . Mn3 O40 . 81.5(2) yes
Mn3 . Mn4 Mn2 . 63.91(3) yes
Mn3 . Mn4 Mn5 . 64.36(3) yes
Mn2 . Mn4 Mn5 . 128.27(4) yes
Mn3 . Mn4 O22 . 88.95(16) yes
Mn2 . Mn4 O22 . 138.31(17) yes
Mn5 . Mn4 O22 . 39.74(15) yes
Mn3 . Mn4 O26 . 135.18(16) yes
Mn2 . Mn4 O26 . 85.45(15) yes
Mn5 . Mn4 O26 . 134.12(16) yes
O22 . Mn4 O26 . 94.5(2) yes
Mn3 . Mn4 O30 . 88.47(16) yes
Mn2 . Mn4 O30 . 39.87(16) yes
Mn5 . Mn4 O30 . 138.63(17) yes
O22 . Mn4 O30 . 177.4(2) yes
O26 . Mn4 O30 . 87.2(2) yes
Mn3 . Mn4 O34 . 130.55(15) yes
Mn2 . Mn4 O34 . 133.84(15) yes
Mn5 . Mn4 O34 . 82.93(15) yes
O22 . Mn4 O34 . 87.8(2) yes
O26 . Mn4 O34 . 94.3(2) yes
Mn3 . Mn4 O39 . 37.19(12) yes
Mn2 . Mn4 O39 . 44.86(13) yes
Mn5 . Mn4 O39 . 90.71(13) yes
O22 . Mn4 O39 . 94.3(2) yes
O26 . Mn4 O39 . 98.0(2) yes
Mn3 . Mn4 O40 . 37.29(13) yes
Mn2 . Mn4 O40 . 90.54(14) yes
Mn5 . Mn4 O40 . 45.41(14) yes
O22 . Mn4 O40 . 84.0(2) yes
O26 . Mn4 O40 . 172.2(2) yes
O30 . Mn4 O34 . 94.0(2) yes
O30 . Mn4 O39 . 83.5(2) yes
O34 . Mn4 O39 . 167.32(19) yes
O30 . Mn4 O40 . 94.0(2) yes
O34 . Mn4 O40 . 93.3(2) yes
O39 . Mn4 O40 . 74.48(18) yes
O6 2_775 Mn5 O14 2_775 72.48(18) yes
O6 2_775 Mn5 Mn1 2_775 37.45(13) yes
O14 2_775 Mn5 Mn1 2_775 35.24(13) yes
O6 2_775 Mn5 Mn4 . 89.54(13) yes
O14 2_775 Mn5 Mn4 . 128.07(14) yes
Mn1 2_775 Mn5 Mn4 . 115.25(4) yes
O6 2_775 Mn5 Mn3 . 42.10(13) yes
O14 2_775 Mn5 Mn3 . 79.26(13) yes
Mn1 2_775 Mn5 Mn3 . 57.96(3) yes
Mn4 . Mn5 Mn3 . 57.30(3) yes
O6 2_775 Mn5 O22 . 92.04(19) yes
O14 2_775 Mn5 O22 . 158.30(19) yes
Mn1 2_775 Mn5 O22 . 128.73(14) yes
Mn4 . Mn5 O22 . 34.13(14) yes
Mn3 . Mn5 O22 . 79.07(14) yes
O6 2_775 Mn5 O40 . 76.22(18) yes
O14 2_775 Mn5 O40 . 88.25(19) yes
Mn1 2_775 Mn5 O40 . 83.55(13) yes
Mn4 . Mn5 O40 . 39.83(13) yes
Mn3 . Mn5 O40 . 34.13(12) yes
O6 2_775 Mn5 I43 . 102.73(13) yes
O14 2_775 Mn5 I43 . 100.45(14) yes
Mn1 2_775 Mn5 I43 . 101.39(4) yes
Mn4 . Mn5 I43 . 131.28(5) yes
Mn3 . Mn5 I43 . 143.77(5) yes
O6 2_775 Mn5 O44 . 156.7(2) yes
O14 2_775 Mn5 O44 . 98.2(2) yes
Mn1 2_775 Mn5 O44 . 131.55(17) yes
Mn4 . Mn5 O44 . 79.43(14) yes
Mn3 . Mn5 O44 . 116.03(15) yes
O22 . Mn5 O40 . 73.03(19) yes
O22 . Mn5 I43 . 97.71(14) yes
O40 . Mn5 I43 . 170.55(14) yes
O22 . Mn5 O44 . 90.2(2) yes
O40 . Mn5 O44 . 82.26(19) yes
I43 . Mn5 O44 . 99.97(15) yes
Mn5 2_775 O6 Mn3 2_775 96.93(18) yes
Mn5 2_775 O6 Mn1 . 97.5(2) yes
Mn3 2_775 O6 Mn1 . 97.2(2) yes
Mn5 2_775 O6 C7 . 122.6(4) yes
Mn3 2_775 O6 C7 . 122.2(4) yes
Mn1 . O6 C7 . 114.9(4) yes
O6 . C7 C8 . 111.5(6) yes
O6 . C7 H71 . 109.2 no
C8 . C7 H71 . 107.8 no
O6 . C7 H72 . 109.5 no
C8 . C7 H72 . 109.1 no
H71 . C7 H72 . 109.7 no
C7 . C8 C9 . 110.5(6) yes
C7 . C8 N11 . 106.0(6) yes
C9 . C8 N11 . 104.5(6) yes
C7 . C8 C12 . 109.5(6) yes
C9 . C8 C12 . 111.1(6) yes
N11 . C8 C12 . 115.0(6) yes
C8 . C9 O10 . 112.4(6) yes
C8 . C9 H92 . 107.8 no
O10 . C9 H92 . 108.1 no
C8 . C9 H91 . 109.2 no
O10 . C9 H91 . 109.8 no
H92 . C9 H91 . 109.4 no
Mn2 . O10 Mn3 . 96.3(2) yes
Mn2 . O10 C9 . 123.3(4) yes
Mn3 . O10 C9 . 122.8(4) yes
Mn2 . O10 Mn1 . 97.6(2) yes
Mn3 . O10 Mn1 . 96.9(2) yes
C9 . O10 Mn1 . 114.3(4) yes
C8 . N11 Mn1 . 94.0(4) yes
C8 . N11 H111 . 133.2 no
Mn1 . N11 H111 . 132.8 no
C8 . C12 C13 . 116.5(7) yes
C8 . C12 H122 . 107.2 no
C13 . C12 H122 . 108.9 no
C8 . C12 H121 . 107.7 no
C13 . C12 H121 . 107.1 no
H122 . C12 H121 . 109.3 no
C12 . C13 H131 . 109.3 no
C12 . C13 H133 . 111.5 no
H131 . C13 H133 . 108.6 no
C12 . C13 H132 . 109.4 no
H131 . C13 H132 . 108.0 no
H133 . C13 H132 . 110.1 no
Mn5 2_775 O14 Mn1 . 104.1(2) yes
Mn5 2_775 O14 C15 . 128.6(5) yes
Mn1 . O14 C15 . 127.0(5) yes
O14 . C15 C16 . 114.8(6) yes
O14 . C15 H152 . 108.1 no
C16 . C15 H152 . 107.9 no
O14 . C15 H151 . 107.1 no
C16 . C15 H151 . 107.5 no
H152 . C15 H151 . 111.5 no
C15 . C16 C17 . 111.3(6) yes
C15 . C16 N19 . 107.9(6) yes
C17 . C16 N19 . 108.0(6) yes
C15 . C16 C20 . 107.7(6) yes
C17 . C16 C20 . 112.2(7) yes
N19 . C16 C20 . 109.7(6) yes
C16 . C17 O18 . 113.8(6) yes
C16 . C17 H171 . 108.4 no
O18 . C17 H171 . 109.1 no
C16 . C17 H172 . 108.1 no
O18 . C17 H172 . 109.5 no
H171 . C17 H172 . 107.8 no
Mn2 . O18 C17 . 130.0(4) yes
Mn2 . O18 Mn1 . 104.4(2) yes
C17 . O18 Mn1 . 125.5(4) yes
C16 . N19 H192 . 109.3 no
C16 . N19 H191 . 109.1 no
H192 . N19 H191 . 109.5 no
C16 . C20 C21 . 118.4(8) yes
C16 . C20 H201 . 112.1 no
C21 . C20 H201 . 104.7 no
C16 . C20 H202 . 105.2 no
C21 . C20 H202 . 107.4 no
H201 . C20 H202 . 108.7 no
C20 . C21 H211 . 108.5 no
C20 . C21 H212 . 109.9 no
H211 . C21 H212 . 109.5 no
C20 . C21 H213 . 109.9 no
H211 . C21 H213 . 109.5 no
H212 . C21 H213 . 109.5 no
Mn5 . O22 Mn4 . 106.1(2) yes
Mn5 . O22 C23 . 130.6(4) yes
Mn4 . O22 C23 . 123.0(5) yes
O22 . C23 C24 . 114.0(6) yes
O22 . C23 H231 . 109.6 no
C24 . C23 H231 . 108.4 no
O22 . C23 H232 . 107.7 no
C24 . C23 H232 . 108.4 no
H231 . C23 H232 . 108.6 no
C23 . C24 C25 . 110.4(7) yes
C23 . C24 N27 . 106.8(6) yes
C25 . C24 N27 . 108.4(7) yes
C23 . C24 C28 . 111.4(7) yes
C25 . C24 C28 . 109.9(7) yes
N27 . C24 C28 . 110.0(7) yes
C24 . C25 O26 . 115.0(6) yes
C24 . C25 H251 . 108.4 no
O26 . C25 H251 . 108.6 no
C24 . C25 H252 . 107.6 no
O26 . C25 H252 . 108.5 no
H251 . C25 H252 . 108.5 no
C25 . O26 Mn4 . 127.8(4) yes
C25 . O26 H261 . 121.0 no
Mn4 . O26 H261 . 90.5 no
C24 . N27 H272 . 109.6 no
C24 . N27 H271 . 109.6 no
H272 . N27 H271 . 109.1 no
C24 . C28 C29 . 120.2(8) yes
C24 . C28 H281 . 107.3 no
C29 . C28 H281 . 107.9 no
C24 . C28 H282 . 105.9 no
C29 . C28 H282 . 106.0 no
H281 . C28 H282 . 109.3 no
C24 . C28 C291 . 121.5(15) yes
C24 . C28 H283 . 106.9 no
C291 . C28 H283 . 107.2 no
C24 . C28 H284 . 106.6 no
C291 . C28 H284 . 104.1 no
H283 . C28 H284 . 110.3 no
C28 . C29 H291 . 109.5 no
C28 . C29 H293 . 109.7 no
H291 . C29 H293 . 110.7 no
C28 . C29 H292 . 110.3 no
H291 . C29 H292 . 108.7 no
H293 . C29 H292 . 107.9 no
Mn2 . O30 Mn4 . 105.9(2) yes
Mn2 . O30 C31 . 129.4(4) yes
Mn4 . O30 C31 . 123.3(4) yes
O30 . C31 C32 . 113.6(6) yes
O30 . C31 H311 . 108.7 no
C32 . C31 H311 . 108.3 no
O30 . C31 H312 . 108.9 no
C32 . C31 H312 . 108.8 no
H311 . C31 H312 . 108.4 no
C31 . C32 C33 . 111.5(6) yes
C31 . C32 N35 . 105.7(6) yes
C33 . C32 N35 . 106.7(7) yes
C31 . C32 C36 . 112.6(7) yes
C33 . C32 C36 . 112.0(7) yes
N35 . C32 C36 . 107.8(6) yes
C32 . C33 O34 . 116.0(7) yes
C32 . C33 H332 . 106.9 no
O34 . C33 H332 . 108.1 no
C32 . C33 H331 . 107.9 no
O34 . C33 H331 . 108.9 no
H332 . C33 H331 . 108.8 no
Mn4 . O34 C33 . 126.0(5) yes
Mn4 . O34 H341 . 87.9 no
C33 . O34 H341 . 122.8 no
C32 . N35 H352 . 108.8 no
C32 . N35 H351 . 109.8 no
H352 . N35 H351 . 109.5 no
C32 . C36 C37 . 113.5(8) yes
C32 . C36 H362 . 108.2 no
C37 . C36 H362 . 108.7 no
C32 . C36 H361 . 109.5 no
C37 . C36 H361 . 107.9 no
H362 . C36 H361 . 109.0 no
C36 . C37 H373 . 110.0 no
C36 . C37 H371 . 110.4 no
H373 . C37 H371 . 107.2 no
C36 . C37 H372 . 112.1 no
H373 . C37 H372 . 108.3 no
H371 . C37 H372 . 108.7 no
Mn1 . O38 Mn3 2_775 98.7(2) yes
Mn1 . O38 Mn3 . 98.8(2) yes
Mn3 2_775 O38 Mn3 . 96.1(2) yes
Mn1 . O38 H381 . 119.7 no
Mn3 2_775 O38 H381 . 119.3 no
Mn3 . O38 H381 . 119.5 no
Mn4 . O39 Mn2 . 92.72(19) yes
Mn4 . O39 Mn3 . 100.6(2) yes
Mn2 . O39 Mn3 . 106.2(2) yes
Mn4 . O39 H391 . 117.8 no
Mn2 . O39 H391 . 118.0 no
Mn3 . O39 H391 . 117.6 no
Mn5 . O40 Mn4 . 94.8(2) yes
Mn5 . O40 Mn3 . 105.3(2) yes
Mn4 . O40 Mn3 . 103.5(2) yes
Mn5 . O40 H401 . 116.9 no
Mn4 . O40 H401 . 116.7 no
Mn3 . O40 H401 . 116.7 no
Mn2 . O41 H412 . 127.4 no
Mn2 . O41 H411 . 115.3 no
H412 . O41 H411 . 113.8 no
Mn5 . O44 C45 . 134.1(6) yes
Mn5 . O44 H441 . 105.0 no
C45 . O44 H441 . 111.3 no
O44 . C45 C46 . 112.1(11) yes
O44 . C45 H453 . 109.2 no
C46 . C45 H453 . 109.0 no
O44 . C45 H452 . 108.5 no
C46 . C45 H452 . 109.0 no
H453 . C45 H452 . 109.0 no
O44 . C45 C461 . 127.0(16) yes
O44 . C45 H451 . 104.2 no
C461 . C45 H451 . 110.8 no
O44 . C45 H454 . 104.5 no
C461 . C45 H454 . 100.5 no
H451 . C45 H454 . 108.8 no
C45 . C46 H461 . 109.5 no
C45 . C46 H462 . 109.3 no
H461 . C46 H462 . 109.5 no
C45 . C46 H463 . 109.6 no
H461 . C46 H463 . 109.5 no
H462 . C46 H463 . 109.5 no
C50 . O49 H492 . 119.1 no
O49 . C50 C51 . 114.6(13) yes
O49 . C50 H502 . 109.7 no
C51 . C50 H502 . 108.8 no
O49 . C50 H501 . 109.7 no
C51 . C50 H501 . 105.0 no
H502 . C50 H501 . 108.9 no
C50 . C51 H511 . 110.1 no
C50 . C51 H512 . 107.8 no
H511 . C51 H512 . 108.1 no
C50 . C51 H513 . 111.7 no
H511 . C51 H513 . 109.9 no
H512 . C51 H513 . 109.2 no
C28 . C291 H2911 . 111.4 no
C28 . C291 H2912 . 109.4 no
H2911 . C291 H2912 . 110.9 no
C28 . C291 H2913 . 108.8 no
H2911 . C291 H2913 . 106.4 no
H2912 . C291 H2913 . 110.0 no
C45 . C461 H4611 . 109.4 no
C45 . C461 H4612 . 110.4 no
H4611 . C461 H4612 . 109.5 no
C45 . C461 H4613 . 108.6 no
H4611 . C461 H4613 . 109.5 no
H4612 . C461 H4613 . 109.5 no

loop_
_geom_bond_atom_site_label_1
_geom_bond_atom_site_label_2
_geom_bond_site_symmetry_2
_geom_bond_distance
_geom_bond_publ_flag
Mn1 Mn5 2_775 3.1565(15) yes
Mn1 Mn3 2_775 3.1886(15) yes
Mn1 Mn2 . 3.1682(16) yes
Mn1 Mn3 . 3.1843(15) yes
Mn1 O6 . 1.936(5) yes
Mn1 O10 . 1.946(5) yes
Mn1 N11 . 2.302(6) yes
Mn1 O14 . 1.878(5) yes
Mn1 O18 . 1.890(5) yes
Mn1 O38 . 2.319(5) yes
Mn2 Mn3 . 3.3901(15) yes
Mn2 Mn4 . 3.2228(15) yes
Mn2 O10 . 2.255(5) yes
Mn2 O18 . 2.117(5) yes
Mn2 O30 . 2.148(5) yes
Mn2 O39 . 2.276(5) yes
Mn2 O41 . 2.129(6) yes
Mn2 I42 . 2.8328(12) yes
Mn3 O6 2_775 2.302(5) yes
Mn3 Mn3 2_775 2.768(2) yes
Mn3 O38 2_775 1.866(5) yes
Mn3 Mn4 . 3.1823(15) yes
Mn3 Mn5 . 3.4093(15) yes
Mn3 O10 . 2.297(5) yes
Mn3 O38 . 1.857(5) yes
Mn3 O39 . 1.957(5) yes
Mn3 O40 . 1.983(5) yes
Mn4 Mn5 . 3.2188(15) yes
Mn4 O22 . 1.880(5) yes
Mn4 O26 . 1.950(6) yes
Mn4 O30 . 1.886(5) yes
Mn4 O34 . 2.071(5) yes
Mn4 O39 . 2.177(5) yes
Mn4 O40 . 2.069(5) yes
Mn5 O6 2_775 2.252(5) yes
Mn5 O14 2_775 2.121(5) yes
Mn5 O22 . 2.142(5) yes
Mn5 O40 . 2.300(5) yes
Mn5 I43 . 2.7752(12) yes
Mn5 O44 . 2.164(5) yes
O6 C7 . 1.424(8) yes
C7 C8 . 1.531(10) yes
C7 H71 . 0.967 no
C7 H72 . 0.973 no
C8 C9 . 1.540(10) yes
C8 N11 . 1.476(9) yes
C8 C12 . 1.517(10) yes
C9 O10 . 1.410(8) yes
C9 H92 . 0.978 no
C9 H91 . 0.971 no
N11 H111 . 0.841 no
C12 C13 . 1.506(12) yes
C12 H122 . 0.970 no
C12 H121 . 0.969 no
C13 H131 . 0.969 no
C13 H133 . 0.956 no
C13 H132 . 0.959 no
O14 C15 . 1.413(8) yes
C15 C16 . 1.527(11) yes
C15 H152 . 0.969 no
C15 H151 . 0.969 no
C16 C17 . 1.519(11) yes
C16 N19 . 1.516(9) yes
C16 C20 . 1.554(11) yes
C17 O18 . 1.413(8) yes
C17 H171 . 0.970 no
C17 H172 . 0.972 no
N19 H192 . 0.900 no
N19 H191 . 0.900 no
C20 C21 . 1.470(13) yes
C20 H201 . 1.031 no
C20 H202 . 0.977 no
C21 H211 . 0.950 no
C21 H212 . 0.950 no
C21 H213 . 0.950 no
O22 C23 . 1.417(8) yes
C23 C24 . 1.525(11) yes
C23 H231 . 0.977 no
C23 H232 . 0.991 no
C24 C25 . 1.505(10) yes
C24 N27 . 1.524(10) yes
C24 C28 . 1.505(12) yes
C25 O26 . 1.424(9) yes
C25 H251 . 0.971 no
C25 H252 . 0.958 no
O26 H261 . 0.820 no
N27 H272 . 0.903 no
N27 H271 . 0.902 no
C28 C29 . 1.486(14) yes
C28 H281 . 0.943 no
C28 H282 . 0.959 no
C28 C291 . 1.49(3) yes
C28 H283 . 0.944 no
C28 H284 . 0.947 no
C29 H291 . 0.955 no
C29 H293 . 0.955 no
C29 H292 . 0.964 no
O30 C31 . 1.420(8) yes
C31 C32 . 1.536(10) yes
C31 H311 . 0.975 no
C31 H312 . 0.970 no
C32 C33 . 1.526(10) yes
C32 N35 . 1.526(10) yes
C32 C36 . 1.511(11) yes
C33 O34 . 1.393(9) yes
C33 H332 . 0.965 no
C33 H331 . 0.976 no
O34 H341 . 0.820 no
N35 H352 . 0.902 no
N35 H351 . 0.897 no
C36 C37 . 1.525(13) yes
C36 H362 . 0.966 no
C36 H361 . 0.957 no
C37 H373 . 0.957 no
C37 H371 . 0.959 no
C37 H372 . 0.942 no
O38 H381 . 0.819 no
O39 H391 . 0.819 no
O40 H401 . 0.820 no
O41 H412 . 0.831 no
O41 H411 . 0.819 no
O44 C45 . 1.408(10) yes
O44 H441 . 0.841 no
C45 C46 . 1.52(2) yes
C45 H453 . 0.961 no
C45 H452 . 0.979 no
C45 C461 . 1.493(10) yes
C45 H451 . 0.976 no
C45 H454 . 0.970 no
C46 H461 . 0.950 no
C46 H462 . 0.950 no
C46 H463 . 0.950 no
O49 C50 . 1.403(14) yes
O49 H492 . 0.816 no
C50 C51 . 1.449(18) yes
C50 H502 . 0.965 no
C50 H501 . 0.993 no
C51 H511 . 0.962 no
C51 H512 . 0.963 no
C51 H513 . 0.955 no
C291 H2911 . 0.974 no
C291 H2912 . 0.930 no
C291 H2913 . 0.984 no
C461 H4611 . 0.950 no
C461 H4612 . 0.950 no
C461 H4613 . 0.950 no

loop_
_platon_squeeze_void_nr
_platon_squeeze_void_average_x
_platon_squeeze_void_average_y
_platon_squeeze_void_average_z
_platon_squeeze_void_volume
_platon_squeeze_void_count_electrons
1 0.500 -0.034 0.250 503.6 92.8
2 0.500 0.034 0.750 503.5 89.8
3 0.000 0.062 0.250 16.1 1.8
4 0.000 0.466 0.250 503.4 92.6
5 0.000 0.534 0.750 503.5 87.8
6 0.500 0.438 0.750 16.2 1.8
7 0.500 0.562 0.250 16.1 1.4
8 0.000 0.938 0.750 16.2 1.4
